data_8107556
loop_
_publ_author_name
'Chen, Nuo'
'Zheng, Qing-Hua'
'Zhao, Wang'
'Zhou, Wei-Wei'

_publ_section_title
;
 The crystal structure of catena-poly[5-aminonicotinic acid-k1
 N-m2-bromido-copper(I)], Cu(C6N2H6O2)Br
;
_journal_issue 4
_journal_name_full 'Zeitschrift f\"ur Kristallographie - New Crystal Structures'
_journal_page_first 765
_journal_page_last 766
_journal_paper_doi 10.1515/ncrs-2023-0196
_journal_volume 238
_journal_year 2023
_chemical_formula_moiety 'C6 H6 Br Cu N2 O2'
_chemical_formula_sum 'C6 H6 Br Cu N2 O2'
_chemical_formula_weight 281.58
_space_group_crystal_system monoclinic
_space_group_IT_number 14
_space_group_name_Hall '-P 2ybc'
_space_group_name_H-M_alt 'P 1 21/c 1'
_atom_sites_solution_hydrogens geom
_atom_sites_solution_primary dual
_cell_angle_alpha 90
_cell_angle_beta 115.009(5)
_cell_angle_gamma 90
_cell_formula_units_Z 4
_cell_length_a 16.536(6)
_cell_length_b 3.8463(14)
_cell_length_c 14.403(6)
_cell_measurement_reflns_used 1466
_cell_measurement_temperature 296.15
_cell_measurement_theta_max 27.323
_cell_measurement_theta_min 2.829
_cell_volume 830.2(6)
_computing_cell_refinement 'SAINT v8.34A (Bruker, 2013) [1]'
_computing_data_collection 'SAINT v8.34A (Bruker, 2013) [1]'
_computing_data_reduction 'SAINT v8.34A (Bruker, 2013) [1]'
_computing_molecular_graphics 'Diamond 4.6.8 [2]'
_computing_publication_material 'Olex2 1.5 (Dolomanov et al., 2009) [3]'
_computing_structure_refinement 'ShelXL (Sheldrick, 2015) [4]'
_computing_structure_solution 'ShelXT (Sheldrick, 2015) [5]'
_diffrn_ambient_temperature 296.15
_diffrn_measured_fraction_theta_full 0.999
_diffrn_measured_fraction_theta_max 0.983
_diffrn_measurement_device_type 'Bruker D8 Venture'
_diffrn_radiation_type MoK\a
_diffrn_radiation_wavelength 0.71073
_diffrn_reflns_av_R_equivalents 0.0371
_diffrn_reflns_av_unetI/netI 0.0511
_diffrn_reflns_Laue_measured_fraction_full 0.999
_diffrn_reflns_Laue_measured_fraction_max 0.983
_diffrn_reflns_limit_h_max 21
_diffrn_reflns_limit_h_min -17
_diffrn_reflns_limit_k_max 4
_diffrn_reflns_limit_k_min -4
_diffrn_reflns_limit_l_max 18
_diffrn_reflns_limit_l_min -18
_diffrn_reflns_number 4571
_diffrn_reflns_point_group_measured_fraction_full 0.999
_diffrn_reflns_point_group_measured_fraction_max 0.983
_diffrn_reflns_theta_full 25.242
_diffrn_reflns_theta_max 27.546
_diffrn_reflns_theta_min 2.718
_exptl_absorpt_coefficient_mu 7.399
_exptl_absorpt_correction_T_max 0.7456
_exptl_absorpt_correction_T_min 0.4331
_exptl_absorpt_correction_type multi-scan
_exptl_absorpt_process_details
'SADABS-2014/3 (Bruker,2014/3) was used for absorption correction. wR2(int) was 0.1186 before and 0.0398 after correction. The Ratio of minimum to maximum transmission is 0.5809. The \l/2 correction factor is 0.00150.'
_exptl_crystal_colour yellow
_exptl_crystal_colour_primary colourless
_exptl_crystal_density_diffrn 2.253
_exptl_crystal_description chip
_exptl_crystal_F_000 544
_refine_diff_density_max 1.197
_refine_diff_density_min -1.015
_refine_diff_density_rms 0.128
_refine_ls_extinction_coef .
_refine_ls_extinction_method none
_refine_ls_goodness_of_fit_ref 1.030
_refine_ls_hydrogen_treatment constr
_refine_ls_matrix_type full
_refine_ls_number_parameters 110
_refine_ls_number_reflns 1868
_refine_ls_number_restraints 0
_refine_ls_restrained_S_all 1.030
_refine_ls_R_factor_all 0.0715
_refine_ls_R_factor_gt 0.0441
_refine_ls_shift/su_max 0.000
_refine_ls_shift/su_mean 0.000
_refine_ls_structure_factor_coef Fsqd
_refine_ls_weighting_details 'w=1/[\s^2^(Fo^2^)+(0.0449P)^2^+1.6334P] where P=(Fo^2^+2Fc^2^)/3'
_refine_ls_weighting_scheme calc
_refine_ls_wR_factor_gt 0.0945
_refine_ls_wR_factor_ref 0.1054
_reflns_Friedel_coverage 0.000
_reflns_Friedel_fraction_full .
_reflns_Friedel_fraction_max .
_reflns_number_gt 1358
_reflns_number_total 1868
_reflns_threshold_expression 'I > 2\s(I)'
_cod_data_source_file suppl_j_ncrs-2023-0196_suppl_001.cif
_cod_data_source_block zww5_0m
_cod_database_code 8107556
_shelx_space_group_comment
;
The symmetry employed for this shelxl refinement is uniquely defined
by the following loop, which should always be used as a source of
symmetry information in preference to the above space-group names.
They are only intended as comments.
;
_olex2_refinement_description
;
1.a Aromatic/amide H refined with riding coordinates:
 C1(H1), C3(H3A), C6(H6)
1.b X=CH2 refined with riding coordinates:
 N2(H2A,H2B)
1.c Idealised tetrahedral OH refined as rotating group:
 O3(H3)
;
_olex2_submission_special_instructions 'No special instructions were received'

loop_
_space_group_symop_operation_xyz
'x, y, z'
'-x, y+1/2, -z+1/2'
'-x, -y, -z'
'x, -y-1/2, z-1/2'

loop_
_atom_site_label
_atom_site_type_symbol
_atom_site_fract_x
_atom_site_fract_y
_atom_site_fract_z
_atom_site_U_iso_or_equiv
_atom_site_adp_type
_atom_site_occupancy
_atom_site_site_symmetry_order
_atom_site_calc_flag
_atom_site_refinement_flags_posn
_atom_site_refinement_flags_adp
_atom_site_refinement_flags_occupancy
_atom_site_disorder_assembly
_atom_site_disorder_group
Br1 Br 0.04937(3) 0.60713(12) 0.89026(4) 0.03316(18) Uani 1 1 d . . . . .
Cu1 Cu 0.04263(5) 0.6119(2) 0.71430(6) 0.0449(2) Uani 1 1 d . . . . .
N2 N 0.2571(3) 0.2995(14) 0.5384(3) 0.0462(13) Uani 1 1 d . . . . .
H2A H 0.209158 0.221538 0.489664 0.055 Uiso 1 1 calc R . . . .
H2B H 0.306793 0.292385 0.532741 0.055 Uiso 1 1 calc R . . . .
O2 O 0.3932(3) 0.9469(14) 0.9578(3) 0.0588(13) Uani 1 1 d . . . . .
O3 O 0.4754(3) 0.7980(16) 0.8761(4) 0.0720(16) Uani 1 1 d . . . . .
H3 H 0.514998 0.889406 0.926127 0.108 Uiso 1 1 calc GR . . . .
N1 N 0.1651(3) 0.5711(11) 0.7167(3) 0.0296(9) Uani 1 1 d . . . . .
C1 C 0.1738(3) 0.4479(13) 0.6347(4) 0.0313(12) Uani 1 1 d . . . . .
H1 H 0.122907 0.364999 0.580441 0.038 Uiso 1 1 calc R . . . .
C2 C 0.2542(4) 0.4356(14) 0.6251(4) 0.0331(12) Uani 1 1 d . . . . .
C3 C 0.3302(4) 0.5608(15) 0.7076(4) 0.0356(12) Uani 1 1 d . . . . .
H3A H 0.385498 0.558828 0.705148 0.043 Uiso 1 1 calc R . . . .
C4 C 0.3216(3) 0.6870(14) 0.7926(4) 0.0329(12) Uani 1 1 d . . . . .
C5 C 0.3996(4) 0.8228(16) 0.8836(5) 0.0410(14) Uani 1 1 d . . . . .
C6 C 0.2385(3) 0.6903(14) 0.7947(4) 0.0334(12) Uani 1 1 d . . . . .
H6 H 0.233596 0.778236 0.852295 0.040 Uiso 1 1 calc R . . . .

loop_
_atom_site_aniso_label
_atom_site_aniso_U_11
_atom_site_aniso_U_22
_atom_site_aniso_U_33
_atom_site_aniso_U_23
_atom_site_aniso_U_13
_atom_site_aniso_U_12
Br1 0.0354(3) 0.0285(3) 0.0249(3) 0.0018(2) 0.0023(2) 0.0053(2)
Cu1 0.0286(4) 0.0548(5) 0.0478(5) -0.0086(4) 0.0128(3) -0.0034(3)
N2 0.035(3) 0.070(4) 0.033(3) -0.019(2) 0.015(2) -0.016(2)
O2 0.027(2) 0.104(4) 0.039(2) -0.032(3) 0.0074(19) -0.011(2)
O3 0.025(2) 0.131(5) 0.054(3) -0.045(3) 0.011(2) -0.020(3)
N1 0.021(2) 0.035(2) 0.028(2) -0.0023(19) 0.0066(18) -0.0032(19)
C1 0.027(3) 0.035(3) 0.026(3) -0.001(2) 0.004(2) -0.008(2)
C2 0.034(3) 0.034(3) 0.029(3) 0.003(2) 0.011(2) -0.006(2)
C3 0.024(3) 0.045(3) 0.035(3) -0.005(3) 0.010(2) -0.005(2)
C4 0.023(3) 0.039(3) 0.029(3) -0.005(2) 0.004(2) -0.004(2)
C5 0.026(3) 0.053(4) 0.040(3) -0.008(3) 0.010(2) -0.004(3)
C6 0.029(3) 0.038(3) 0.030(3) -0.006(2) 0.009(2) -0.003(2)

loop_
_atom_type_symbol
_atom_type_description
_atom_type_scat_dispersion_real
_atom_type_scat_dispersion_imag
_atom_type_scat_source
C C 0.0033 0.0016 'International Tables Vol C Tables 4.2.6.8 and 6.1.1.4'
H H 0.0000 0.0000 'International Tables Vol C Tables 4.2.6.8 and 6.1.1.4'
Br Br -0.2901 2.4595 'International Tables Vol C Tables 4.2.6.8 and 6.1.1.4'
Cu Cu 0.3201 1.2651 'International Tables Vol C Tables 4.2.6.8 and 6.1.1.4'
N N 0.0061 0.0033 'International Tables Vol C Tables 4.2.6.8 and 6.1.1.4'
O O 0.0106 0.0060 'International Tables Vol C Tables 4.2.6.8 and 6.1.1.4'

loop_
_geom_angle_atom_site_label_1
_geom_angle_atom_site_label_2
_geom_angle_atom_site_label_3
_geom_angle
_geom_angle_site_symmetry_1
_geom_angle_site_symmetry_3
Cu1 Br1 Cu1 68.85(3) . 2_546
Cu1 Br1 Cu1 68.40(3) . 2_556
Cu1 Br1 Cu1 99.55(4) 2_546 2_556
Br1 Cu1 Br1 111.85(4) . 2_556
Br1 Cu1 Br1 110.90(4) . 2_546
Br1 Cu1 Br1 99.56(4) 2_556 2_546
Br1 Cu1 Cu1 55.32(3) 2_556 2_556
Br1 Cu1 Cu1 56.53(3) . 2_556
Br1 Cu1 Cu1 118.15(5) 2_546 2_556
Br1 Cu1 Cu1 55.07(3) 2_546 2_546
Br1 Cu1 Cu1 117.85(5) 2_556 2_546
Br1 Cu1 Cu1 55.83(3) . 2_546
Cu1 Cu1 Cu1 85.88(5) 2_556 2_546
N1 Cu1 Br1 111.68(12) . .
N1 Cu1 Br1 107.27(12) . 2_546
N1 Cu1 Br1 114.82(12) . 2_556
N1 Cu1 Cu1 134.37(12) . 2_556
N1 Cu1 Cu1 126.38(12) . 2_546
H2A N2 H2B 120.0 . .
C2 N2 H2A 120.0 . .
C2 N2 H2B 120.0 . .
C5 O3 H3 109.5 . .
C1 N1 Cu1 119.7(3) . .
C1 N1 C6 117.7(4) . .
C6 N1 Cu1 122.3(3) . .
N1 C1 H1 117.9 . .
N1 C1 C2 124.3(5) . .
C2 C1 H1 117.9 . .
N2 C2 C1 120.3(5) . .
N2 C2 C3 122.6(5) . .
C1 C2 C3 117.1(5) . .
C2 C3 H3A 120.6 . .
C4 C3 C2 118.8(5) . .
C4 C3 H3A 120.6 . .
C3 C4 C5 121.8(5) . .
C3 C4 C6 119.9(5) . .
C6 C4 C5 118.3(5) . .
O2 C5 O3 123.0(5) . .
O2 C5 C4 123.1(5) . .
O3 C5 C4 113.9(5) . .
N1 C6 C4 122.2(5) . .
N1 C6 H6 118.9 . .
C4 C6 H6 118.9 . .

loop_
_geom_bond_atom_site_label_1
_geom_bond_atom_site_label_2
_geom_bond_distance
_geom_bond_site_symmetry_2
Br1 Cu1 2.4894(14) .
Br1 Cu1 2.5047(11) 2_546
Br1 Cu1 2.5327(11) 2_556
Cu1 Cu1 2.8232(12) 2_556
Cu1 Cu1 2.8232(12) 2_546
Cu1 N1 2.017(4) .
N2 H2A 0.8600 .
N2 H2B 0.8600 .
N2 C2 1.375(7) .
O2 C5 1.215(7) .
O3 H3 0.8200 .
O3 C5 1.307(7) .
N1 C1 1.336(6) .
N1 C6 1.339(6) .
C1 H1 0.9300 .
C1 C2 1.393(7) .
C2 C3 1.401(7) .
C3 H3A 0.9300 .
C3 C4 1.379(7) .
C4 C5 1.491(7) .
C4 C6 1.387(7) .
C6 H6 0.9300 .

loop_
_geom_torsion_atom_site_label_1
_geom_torsion_atom_site_label_2
_geom_torsion_atom_site_label_3
_geom_torsion_atom_site_label_4
_geom_torsion
_geom_torsion_site_symmetry_1
_geom_torsion_site_symmetry_2
_geom_torsion_site_symmetry_3
_geom_torsion_site_symmetry_4
Cu1 N1 C1 C2 174.5(4) . . . .
Cu1 N1 C6 C4 -174.8(4) . . . .
N2 C2 C3 C4 -178.8(5) . . . .
N1 C1 C2 N2 179.1(5) . . . .
N1 C1 C2 C3 0.1(8) . . . .
C1 N1 C6 C4 -0.4(8) . . . .
C1 C2 C3 C4 0.1(8) . . . .
C2 C3 C4 C5 179.7(5) . . . .
C2 C3 C4 C6 -0.5(8) . . . .
C3 C4 C5 O2 177.2(6) . . . .
C3 C4 C5 O3 -2.4(9) . . . .
C3 C4 C6 N1 0.6(8) . . . .
C5 C4 C6 N1 -179.5(5) . . . .
C6 N1 C1 C2 0.0(8) . . . .
C6 C4 C5 O2 -2.6(9) . . . .
C6 C4 C5 O3 177.7(6) . . . .
